data_1561311
loop_
_publ_author_name
'H\"afliger, Joel'
'Livingstone, Keith'
'Daniliuc, Constantin'
'Gilmour, Ryan'

_publ_section_title
;
 Difluorination of \a-(Bromomethyl)styrenes via I(I)/I(III) Catalysis:
 Facile Access to Electrophilic Linchpins for Drug Discovery
;
_journal_name_full 'Chemical Science'
_journal_paper_doi 10.1039/D1SC01132D
_journal_year 2021
_chemical_formula_sum 'C17 H12 Br F2 N O2'
_chemical_formula_weight 380.19
_space_group_crystal_system triclinic
_space_group_IT_number 2
_space_group_name_Hall '-P 1'
_space_group_name_H-M_alt 'P -1'
_atom_sites_solution_hydrogens geom
_audit_creation_method 'APEX3 v2019.11-0'
_audit_update_record
;
2021-01-13 deposited with the CCDC.	2021-03-26 downloaded from the CCDC.
;
_cell_angle_alpha 67.712(5)
_cell_angle_beta 85.665(5)
_cell_angle_gamma 88.114(6)
_cell_formula_units_Z 2
_cell_length_a 4.7731(8)
_cell_length_b 11.3543(17)
_cell_length_c 14.650(2)
_cell_measurement_reflns_used 6241
_cell_measurement_temperature 102.(2)
_cell_measurement_theta_max 26.8468
_cell_measurement_theta_min 2.8698
_cell_volume 732.53(19)
_computing_cell_refinement 'SAINT V8.40B (Bruker Nano, Inc., 2019)'
_computing_data_collection 'Bruker APEX3 v2019.11-0 Photon III'
_computing_data_reduction 'SAINT V8.40B (Bruker Nano, Inc., 2019)'
_computing_molecular_graphics 'shelXle (C.B. Huebschle, rev 994)'
_computing_structure_refinement 'SHELXL-2018/3 (Sheldrick, 2018)'
_computing_structure_solution 'SHELXT 2018/2 (Sheldrick, 2018)'
_diffrn_ambient_temperature 102.(2)
_diffrn_detector_area_resol_mean 7.3910
_diffrn_measured_fraction_theta_full 0.975
_diffrn_measured_fraction_theta_max 0.975
_diffrn_measurement_device 'Bruker D8 Venture Photon III Diffractometer'
_diffrn_measurement_device_type 'Bruker D8 Venture'
_diffrn_measurement_method 'phi/omega scans'
_diffrn_radiation_monochromator 'MX mirror'
_diffrn_radiation_probe x-ray
_diffrn_radiation_type MoK\a
_diffrn_radiation_wavelength 0.71073
_diffrn_reflns_av_R_equivalents 0.0545
_diffrn_reflns_av_unetI/netI 0.0391
_diffrn_reflns_limit_h_max 5
_diffrn_reflns_limit_h_min -5
_diffrn_reflns_limit_k_max 12
_diffrn_reflns_limit_k_min -13
_diffrn_reflns_limit_l_max 17
_diffrn_reflns_limit_l_min -17
_diffrn_reflns_number 14235
_diffrn_reflns_theta_full 25.24
_diffrn_reflns_theta_max 25.35
_diffrn_reflns_theta_min 2.87
_diffrn_source MoK\a
_diffrn_source_current 1.0
_diffrn_source_power 0.05
_diffrn_source_type 'micro focus tube'
_diffrn_source_voltage 50
_exptl_absorpt_coefficient_mu 2.837
_exptl_absorpt_correction_T_max 0.89
_exptl_absorpt_correction_T_min 0.68
_exptl_absorpt_correction_type multi-scan
_exptl_absorpt_process_details
;
SADABS-2016/2 - Bruker AXS area detector scaling and absorption
correction. Reference: Krause, L., Herbst-Irmer, R., Sheldrick G.M.
& Stalke D., J. Appl. Cryst. 48 (2015) 3-10.
;
_exptl_crystal_colour colourless
_exptl_crystal_density_diffrn 1.724
_exptl_crystal_density_method 'not measured'
_exptl_crystal_description plate
_exptl_crystal_F_000 380
_exptl_crystal_size_max 0.149
_exptl_crystal_size_mid 0.085
_exptl_crystal_size_min 0.043
_refine_diff_density_max 0.613
_refine_diff_density_min -0.485
_refine_ls_extinction_method none
_refine_ls_goodness_of_fit_ref 1.068
_refine_ls_hydrogen_treatment constr
_refine_ls_matrix_type full
_refine_ls_number_parameters 208
_refine_ls_number_reflns 2620
_refine_ls_number_restraints 0
_refine_ls_restrained_S_all 1.068
_refine_ls_R_factor_all 0.0393
_refine_ls_R_factor_gt 0.0333
_refine_ls_shift/su_max 0.000
_refine_ls_shift/su_mean 0.000
_refine_ls_structure_factor_coef Fsqd
_refine_ls_weighting_details 'w=1/[\s^2^(Fo^2^)+(0.0384P)^2^+0.5703P] where P=(Fo^2^+2Fc^2^)/3'
_refine_ls_weighting_scheme calc
_refine_ls_wR_factor_gt 0.0755
_refine_ls_wR_factor_ref 0.0779
_reflns_Friedel_coverage 0.000
_reflns_number_gt 2325
_reflns_number_total 2620
_reflns_threshold_expression 'I > 2\s(I)'
_cod_data_source_file d1sc01132d2.cif
_cod_data_source_block gil9967
_cod_original_cell_volume 732.5(2)
_cod_database_code 1561311

loop_
_space_group_symop_operation_xyz
'x, y, z'
'-x, -y, -z'

loop_
_atom_site_type_symbol
_atom_site_label
_atom_site_fract_x
_atom_site_fract_y
_atom_site_fract_z
_atom_site_U_iso_or_equiv
_atom_site_adp_type
_atom_site_calc_flag
_atom_site_refinement_flags_adp
_atom_site_refinement_flags_occupancy
_atom_site_refinement_flags_posn
_atom_site_occupancy
_atom_site_disorder_assembly
_atom_site_disorder_group
Br Br1 -0.27688(6) 0.16413(3) 0.96951(2) 0.02107(11) Uani d . . . 1 . .
N N1 0.4469(5) 0.3033(2) 0.34605(16) 0.0140(5) Uani d . . . 1 . .
O O1 0.5242(4) 0.5187(2) 0.31450(14) 0.0178(4) Uani d . . . 1 . .
O O2 0.4853(4) 0.1066(2) 0.32879(15) 0.0194(5) Uani d . . . 1 . .
C C1 0.2360(6) 0.2741(3) 0.4271(2) 0.0146(6) Uani d . . . 1 . .
C C2 0.2098(6) 0.1492(3) 0.4968(2) 0.0166(6) Uani d . . . 1 . .
H H2 0.329733 0.083735 0.490592 0.02 Uiso calc U . R 1 . .
C C3 0.0056(6) 0.1218(3) 0.5754(2) 0.0159(6) Uani d . . . 1 . .
H H3 -0.01569 0.036648 0.621565 0.019 Uiso calc U . R 1 . .
C C4 -0.1657(6) 0.2158(3) 0.5872(2) 0.0148(6) Uani d . . . 1 . .
C C5 -0.1370(6) 0.3396(3) 0.5173(2) 0.0153(6) Uani d . . . 1 . .
H H5 -0.25483 0.405115 0.524375 0.018 Uiso calc U . R 1 . .
C C6 0.0619(6) 0.3691(3) 0.4370(2) 0.0155(6) Uani d . . . 1 . .
H H6 0.077633 0.453745 0.389496 0.019 Uiso calc U . R 1 . .
C C7 -0.3774(6) 0.1878(3) 0.6756(2) 0.0155(6) Uani d . . . 1 . .
H H7A -0.522126 0.255745 0.659896 0.019 Uiso calc U . R 1 . .
H H7B -0.472483 0.106345 0.688149 0.019 Uiso calc U . R 1 . .
C C8 -0.2421(6) 0.1791(3) 0.7685(2) 0.0161(6) Uani d . . . 1 . .
F F1 -0.0729(3) 0.07242(16) 0.80056(12) 0.0211(4) Uani d . . . 1 . .
F F2 -0.0606(3) 0.27967(16) 0.74733(12) 0.0183(4) Uani d . . . 1 . .
C C9 -0.4552(6) 0.1774(3) 0.8504(2) 0.0186(6) Uani d . . . 1 . .
H H9A -0.583073 0.10431 0.866293 0.022 Uiso calc U . R 1 . .
H H9B -0.569404 0.256298 0.827539 0.022 Uiso calc U . R 1 . .
C C10 0.5768(6) 0.4243(3) 0.2982(2) 0.0150(6) Uani d . . . 1 . .
C C11 0.7952(6) 0.4079(3) 0.2248(2) 0.0147(6) Uani d . . . 1 . .
C C12 0.9854(6) 0.4954(3) 0.1610(2) 0.0174(6) Uani d . . . 1 . .
H H12 0.989826 0.580553 0.157526 0.021 Uiso calc U . R 1 . .
C C13 1.1705(6) 0.4522(3) 0.1021(2) 0.0200(7) Uani d . . . 1 . .
H H13 1.304975 0.509291 0.057416 0.024 Uiso calc U . R 1 . .
C C14 1.1628(6) 0.3277(3) 0.1072(2) 0.0196(6) Uani d . . . 1 . .
H H14 1.291713 0.301354 0.065901 0.024 Uiso calc U . R 1 . .
C C15 0.9686(6) 0.2405(3) 0.1719(2) 0.0176(6) Uani d . . . 1 . .
H H15 0.96223 0.155243 0.175623 0.021 Uiso calc U . R 1 . .
C C16 0.7867(6) 0.2838(3) 0.2302(2) 0.0155(6) Uani d . . . 1 . .
C C17 0.5605(6) 0.2153(3) 0.3061(2) 0.0151(6) Uani d . . . 1 . .

loop_
_atom_site_aniso_label
_atom_site_aniso_U_11
_atom_site_aniso_U_22
_atom_site_aniso_U_33
_atom_site_aniso_U_12
_atom_site_aniso_U_13
_atom_site_aniso_U_23
Br1 0.02430(17) 0.02291(19) 0.01763(16) -0.00478(12) -0.00035(11) -0.00933(12)
N1 0.0149(11) 0.0124(13) 0.0159(11) -0.0016(10) 0.0000(9) -0.0067(9)
O1 0.0178(10) 0.0128(11) 0.0246(11) -0.0025(9) 0.0009(8) -0.0095(8)
O2 0.0214(11) 0.0145(12) 0.0252(11) -0.0048(9) 0.0017(8) -0.0110(9)
C1 0.0130(13) 0.0149(16) 0.0187(14) -0.0011(12) -0.0013(11) -0.0096(11)
C2 0.0170(14) 0.0130(16) 0.0208(14) 0.0003(12) -0.0004(11) -0.0076(12)
C3 0.0155(14) 0.0133(15) 0.0192(14) -0.0029(12) -0.0010(11) -0.0061(11)
C4 0.0118(13) 0.0177(16) 0.0178(14) -0.0062(12) -0.0018(11) -0.0093(11)
C5 0.0134(13) 0.0147(15) 0.0232(15) 0.0018(12) -0.0033(11) -0.0131(12)
C6 0.0154(14) 0.0139(15) 0.0192(14) -0.0012(12) -0.0049(11) -0.0075(11)
C7 0.0124(13) 0.0142(15) 0.0218(15) -0.0028(11) 0.0003(11) -0.0093(11)
C8 0.0153(13) 0.0106(15) 0.0242(15) -0.0008(12) -0.0009(11) -0.0086(12)
F1 0.0221(9) 0.0173(10) 0.0261(9) 0.0056(7) -0.0043(7) -0.0105(7)
F2 0.0162(8) 0.0184(9) 0.0224(9) -0.0075(7) 0.0012(6) -0.0101(7)
C9 0.0154(14) 0.0223(17) 0.0188(14) -0.0032(12) -0.0004(11) -0.0085(12)
C10 0.0132(13) 0.0156(16) 0.0162(14) -0.0007(12) -0.0050(11) -0.0051(11)
C11 0.0127(13) 0.0167(16) 0.0158(13) 0.0010(12) -0.0045(10) -0.0067(11)
C12 0.0167(14) 0.0183(16) 0.0180(14) -0.0023(12) -0.0018(11) -0.0075(12)
C13 0.0148(14) 0.0259(18) 0.0203(15) -0.0027(13) 0.0000(11) -0.0097(12)
C14 0.0146(14) 0.0276(18) 0.0185(14) 0.0023(13) -0.0011(11) -0.0109(12)
C15 0.0186(14) 0.0167(16) 0.0201(14) 0.0014(12) -0.0033(11) -0.0096(12)
C16 0.0138(13) 0.0171(16) 0.0153(13) -0.0006(12) -0.0038(11) -0.0053(11)
C17 0.0125(13) 0.0161(16) 0.0181(14) -0.0009(12) -0.0026(11) -0.0079(11)

loop_
_atom_type_symbol
_atom_type_description
_atom_type_scat_dispersion_real
_atom_type_scat_dispersion_imag
_atom_type_scat_source
C C 0.0033 0.0016 'International Tables Vol C Tables 4.2.6.8 and 6.1.1.4'
H H 0.0000 0.0000 'International Tables Vol C Tables 4.2.6.8 and 6.1.1.4'
Br Br -0.2901 2.4595 'International Tables Vol C Tables 4.2.6.8 and 6.1.1.4'
F F 0.0171 0.0103 'International Tables Vol C Tables 4.2.6.8 and 6.1.1.4'
N N 0.0061 0.0033 'International Tables Vol C Tables 4.2.6.8 and 6.1.1.4'
O O 0.0106 0.0060 'International Tables Vol C Tables 4.2.6.8 and 6.1.1.4'

loop_
_geom_angle_atom_site_label_1
_geom_angle_atom_site_label_2
_geom_angle_atom_site_label_3
_geom_angle_site_symmetry_1
_geom_angle_site_symmetry_3
_geom_angle
_geom_angle_publ_flag
C17 N1 C10 . . 110.9(2) ?
C17 N1 C1 . . 124.9(2) ?
C10 N1 C1 . . 124.1(2) ?
C6 C1 C2 . . 120.0(3) ?
C6 C1 N1 . . 120.3(3) ?
C2 C1 N1 . . 119.7(3) ?
C3 C2 C1 . . 119.3(3) ?
C3 C2 H2 . . 120.3 ?
C1 C2 H2 . . 120.3 ?
C4 C3 C2 . . 121.3(3) ?
C4 C3 H3 . . 119.3 ?
C2 C3 H3 . . 119.3 ?
C3 C4 C5 . . 118.6(3) ?
C3 C4 C7 . . 121.5(3) ?
C5 C4 C7 . . 119.9(3) ?
C4 C5 C6 . . 121.2(3) ?
C4 C5 H5 . . 119.4 ?
C6 C5 H5 . . 119.4 ?
C1 C6 C5 . . 119.5(3) ?
C1 C6 H6 . . 120.2 ?
C5 C6 H6 . . 120.2 ?
C8 C7 C4 . . 112.5(2) ?
C8 C7 H7A . . 109.1 ?
C4 C7 H7A . . 109.1 ?
C8 C7 H7B . . 109.1 ?
C4 C7 H7B . . 109.1 ?
H7A C7 H7B . . 107.8 ?
F1 C8 F2 . . 104.5(2) ?
F1 C8 C9 . . 110.0(2) ?
F2 C8 C9 . . 109.3(2) ?
F1 C8 C7 . . 110.0(2) ?
F2 C8 C7 . . 110.1(2) ?
C9 C8 C7 . . 112.6(2) ?
C8 C9 Br1 . . 111.88(19) ?
C8 C9 H9A . . 109.2 ?
Br1 C9 H9A . . 109.2 ?
C8 C9 H9B . . 109.2 ?
Br1 C9 H9B . . 109.2 ?
H9A C9 H9B . . 107.9 ?
O1 C10 N1 . . 126.9(3) ?
O1 C10 C11 . . 127.5(3) ?
N1 C10 C11 . . 105.6(2) ?
C16 C11 C12 . . 122.1(3) ?
C16 C11 C10 . . 108.7(2) ?
C12 C11 C10 . . 129.2(3) ?
C11 C12 C13 . . 116.6(3) ?
C11 C12 H12 . . 121.7 ?
C13 C12 H12 . . 121.7 ?
C14 C13 C12 . . 121.5(3) ?
C14 C13 H13 . . 119.2 ?
C12 C13 H13 . . 119.2 ?
C13 C14 C15 . . 121.2(3) ?
C13 C14 H14 . . 119.4 ?
C15 C14 H14 . . 119.4 ?
C16 C15 C14 . . 117.0(3) ?
C16 C15 H15 . . 121.5 ?
C14 C15 H15 . . 121.5 ?
C15 C16 C11 . . 121.6(3) ?
C15 C16 C17 . . 129.9(3) ?
C11 C16 C17 . . 108.4(3) ?
O2 C17 N1 . . 126.3(3) ?
O2 C17 C16 . . 127.4(3) ?
N1 C17 C16 . . 106.3(2) ?

loop_
_geom_bond_atom_site_label_1
_geom_bond_atom_site_label_2
_geom_bond_site_symmetry_2
_geom_bond_distance
_geom_bond_publ_flag
Br1 C9 . 1.952(3) ?
N1 C17 . 1.413(4) ?
N1 C10 . 1.422(4) ?
N1 C1 . 1.441(3) ?
O1 C10 . 1.199(4) ?
O2 C17 . 1.208(4) ?
C1 C6 . 1.384(4) ?
C1 C2 . 1.402(4) ?
C2 C3 . 1.397(4) ?
C2 H2 . 0.95 ?
C3 C4 . 1.379(4) ?
C3 H3 . 0.95 ?
C4 C5 . 1.394(4) ?
C4 C7 . 1.520(4) ?
C5 C6 . 1.397(4) ?
C5 H5 . 0.95 ?
C6 H6 . 0.95 ?
C7 C8 . 1.518(4) ?
C7 H7A . 0.99 ?
C7 H7B . 0.99 ?
C8 F1 . 1.379(3) ?
C8 F2 . 1.381(3) ?
C8 C9 . 1.508(4) ?
C9 H9A . 0.99 ?
C9 H9B . 0.99 ?
C10 C11 . 1.498(4) ?
C11 C16 . 1.382(4) ?
C11 C12 . 1.383(4) ?
C12 C13 . 1.394(4) ?
C12 H12 . 0.95 ?
C13 C14 . 1.389(5) ?
C13 H13 . 0.95 ?
C14 C15 . 1.398(4) ?
C14 H14 . 0.95 ?
C15 C16 . 1.380(4) ?
C15 H15 . 0.95 ?
C16 C17 . 1.492(4) ?

loop_
_geom_torsion_atom_site_label_1
_geom_torsion_atom_site_label_2
_geom_torsion_atom_site_label_3
_geom_torsion_atom_site_label_4
_geom_torsion_site_symmetry_1
_geom_torsion_site_symmetry_2
_geom_torsion_site_symmetry_3
_geom_torsion_site_symmetry_4
_geom_torsion
_geom_torsion_publ_flag
C17 N1 C1 C6 . . . . -154.9(3) ?
C10 N1 C1 C6 . . . . 27.7(4) ?
C17 N1 C1 C2 . . . . 25.9(4) ?
C10 N1 C1 C2 . . . . -151.4(3) ?
C6 C1 C2 C3 . . . . 0.5(4) ?
N1 C1 C2 C3 . . . . 179.7(2) ?
C1 C2 C3 C4 . . . . -1.8(4) ?
C2 C3 C4 C5 . . . . 1.8(4) ?
C2 C3 C4 C7 . . . . -176.7(2) ?
C3 C4 C5 C6 . . . . -0.5(4) ?
C7 C4 C5 C6 . . . . 178.0(2) ?
C2 C1 C6 C5 . . . . 0.7(4) ?
N1 C1 C6 C5 . . . . -178.5(2) ?
C4 C5 C6 C1 . . . . -0.7(4) ?
C3 C4 C7 C8 . . . . 78.8(3) ?
C5 C4 C7 C8 . . . . -99.6(3) ?
C4 C7 C8 F1 . . . . -68.3(3) ?
C4 C7 C8 F2 . . . . 46.3(3) ?
C4 C7 C8 C9 . . . . 168.6(3) ?
F1 C8 C9 Br1 . . . . 56.3(3) ?
F2 C8 C9 Br1 . . . . -57.9(3) ?
C7 C8 C9 Br1 . . . . 179.31(19) ?
C17 N1 C10 O1 . . . . 179.0(3) ?
C1 N1 C10 O1 . . . . -3.3(4) ?
C17 N1 C10 C11 . . . . -1.9(3) ?
C1 N1 C10 C11 . . . . 175.7(2) ?
O1 C10 C11 C16 . . . . 179.7(3) ?
N1 C10 C11 C16 . . . . 0.7(3) ?
O1 C10 C11 C12 . . . . 0.9(5) ?
N1 C10 C11 C12 . . . . -178.1(3) ?
C16 C11 C12 C13 . . . . -0.2(4) ?
C10 C11 C12 C13 . . . . 178.5(3) ?
C11 C12 C13 C14 . . . . 0.2(4) ?
C12 C13 C14 C15 . . . . -0.1(4) ?
C13 C14 C15 C16 . . . . -0.1(4) ?
C14 C15 C16 C11 . . . . 0.1(4) ?
C14 C15 C16 C17 . . . . -179.5(3) ?
C12 C11 C16 C15 . . . . 0.0(4) ?
C10 C11 C16 C15 . . . . -178.9(2) ?
C12 C11 C16 C17 . . . . 179.7(2) ?
C10 C11 C16 C17 . . . . 0.8(3) ?
C10 N1 C17 O2 . . . . -176.9(3) ?
C1 N1 C17 O2 . . . . 5.4(4) ?
C10 N1 C17 C16 . . . . 2.4(3) ?
C1 N1 C17 C16 . . . . -175.3(2) ?
C15 C16 C17 O2 . . . . -3.0(5) ?
C11 C16 C17 O2 . . . . 177.4(3) ?
C15 C16 C17 N1 . . . . 177.7(3) ?
C11 C16 C17 N1 . . . . -1.9(3) ?
